data_7104130
loop_
_publ_author_name
'Zhang, Jian'
'Bu, Xianhui'

_publ_section_title
;
 Absolute helicity induction in three-dimensional homochiral
 frameworks.
;
_journal_issue 2
_journal_name_full 'Chemical communications (Cambridge, England)'
_journal_page_first 206
_journal_page_last 208
_journal_paper_doi 10.1039/b816742g
_journal_volume 34
_journal_year 2008
_chemical_absolute_configuration rm
_chemical_formula_sum 'C22 H24 Co2 N2 O9'
_chemical_formula_weight 578.29
_chemical_name_systematic
;
?
;
_space_group_IT_number 4
_symmetry_cell_setting monoclinic
_symmetry_space_group_name_Hall 'P 2yb'
_symmetry_space_group_name_H-M 'P 1 21 1'
_atom_sites_solution_hydrogens geom
_atom_sites_solution_primary direct
_atom_sites_solution_secondary difmap
_audit_creation_method SHELXL-97
_cell_angle_alpha 90.00
_cell_angle_beta 110.2890(10)
_cell_angle_gamma 90.00
_cell_formula_units_Z 2
_cell_length_a 8.94120(10)
_cell_length_b 13.2661(2)
_cell_length_c 10.5045(2)
_cell_measurement_reflns_used 109
_cell_measurement_temperature 293(2)
_cell_measurement_theta_max 24.77
_cell_measurement_theta_min 2.07
_cell_volume 1168.68(3)
_computing_cell_refinement 'Siemens SMART & SAINT'
_computing_data_collection 'Siemens SMART'
_computing_data_reduction 'Siemens XPREP'
_computing_molecular_graphics 'Bruker SHELXTL'
_computing_publication_material 'Bruker SHELXTL'
_computing_structure_refinement 'Siemens SHELXTL'
_computing_structure_solution 'Siemens SHELXTL'
_diffrn_ambient_temperature 293(2)
_diffrn_measured_fraction_theta_full 0.950
_diffrn_measured_fraction_theta_max 0.950
_diffrn_measurement_device_type 'CCD area detector'
_diffrn_measurement_method 'phi and omega scans'
_diffrn_radiation_monochromator graphite
_diffrn_radiation_source 'fine-focus sealed tube'
_diffrn_radiation_type MoK\a
_diffrn_radiation_wavelength 0.71073
_diffrn_reflns_av_R_equivalents 0.0227
_diffrn_reflns_av_sigmaI/netI 0.0398
_diffrn_reflns_limit_h_max 10
_diffrn_reflns_limit_h_min -10
_diffrn_reflns_limit_k_max 13
_diffrn_reflns_limit_k_min -15
_diffrn_reflns_limit_l_max 12
_diffrn_reflns_limit_l_min -11
_diffrn_reflns_number 5545
_diffrn_reflns_theta_full 24.77
_diffrn_reflns_theta_max 24.77
_diffrn_reflns_theta_min 2.07
_diffrn_standards_decay_% 0
_diffrn_standards_interval_count 0
_diffrn_standards_interval_time .
_diffrn_standards_number 0
_exptl_absorpt_coefficient_mu 1.475
_exptl_absorpt_correction_T_max .8400
_exptl_absorpt_correction_T_min .6300
_exptl_absorpt_correction_type empirical
_exptl_absorpt_process_details 'SADABS (Sheldrick, 1996)'
_exptl_crystal_colour red
_exptl_crystal_density_diffrn 1.643
_exptl_crystal_density_method 'not measured'
_exptl_crystal_description prism
_exptl_crystal_F_000 592
_exptl_crystal_size_max .23
_exptl_crystal_size_mid .17
_exptl_crystal_size_min .12
_refine_diff_density_max 1.407
_refine_diff_density_min -0.529
_refine_diff_density_rms 0.116
_refine_ls_abs_structure_details 'Flack H D (1983), Acta Cryst. A39, 876-881'
_refine_ls_abs_structure_Flack 0.01(2)
_refine_ls_extinction_method none
_refine_ls_goodness_of_fit_ref 1.157
_refine_ls_hydrogen_treatment constr
_refine_ls_matrix_type full
_refine_ls_number_parameters 316
_refine_ls_number_reflns 3235
_refine_ls_number_restraints 1
_refine_ls_restrained_S_all 1.156
_refine_ls_R_factor_all 0.0460
_refine_ls_R_factor_gt 0.0394
_refine_ls_shift/su_max 0.023
_refine_ls_shift/su_mean 0.001
_refine_ls_structure_factor_coef Fsqd
_refine_ls_weighting_details 'calc w=1/[\s^2^(Fo^2^)+(0.0767P)^2^+0.0000P] where P=(Fo^2^+2Fc^2^)/3'
_refine_ls_weighting_scheme calc
_refine_ls_wR_factor_gt 0.1082
_refine_ls_wR_factor_ref 0.1151
_reflns_number_gt 2981
_reflns_number_total 3235
_reflns_threshold_expression >2sigma(I)
_cod_data_source_file b816742g.txt
_cod_data_source_block 1L
_cod_depositor_comments
;
The following automatic conversions were performed:
'_symmetry_cell_setting' value 'Monoclinic' changed to 'monoclinic'
according to '/home/saulius/struct/CIF-dictionaries/cif_core.dic'
dictionary named 'cif_core.dic' version 2.4.1 from 2010-06-29.

Automatic conversion script
Id: cif_fix_enum 1527 2010-12-29 10:47:43Z saulius 
;
_cod_original_sg_symbol_H-M P2(1)
_cod_database_code 7104130

loop_
_symmetry_equiv_pos_as_xyz
'x, y, z'
'-x, y+1/2, -z'

loop_
_atom_site_label
_atom_site_type_symbol
_atom_site_fract_x
_atom_site_fract_y
_atom_site_fract_z
_atom_site_U_iso_or_equiv
_atom_site_adp_type
_atom_site_occupancy
_atom_site_symmetry_multiplicity
_atom_site_calc_flag
_atom_site_refinement_flags
_atom_site_disorder_assembly
_atom_site_disorder_group
Co1 Co 0.65092(7) 0.87705(6) 0.31106(6) 0.0142(2) Uani 1 1 d . . .
Co2 Co 0.52368(7) 0.70113(5) 0.06860(7) 0.0142(2) Uani 1 1 d . . .
O1 O 0.7209(4) 0.7638(3) 0.0563(4) 0.0224(9) Uani 1 1 d . . .
O1W O 0.4369(4) 0.5609(4) 0.0382(4) 0.0238(9) Uani 1 1 d . . .
H1WA H 0.5112 0.5189 0.0745 0.036 Uiso 1 1 d R . .
H1WB H 0.3696 0.5448 -0.0386 0.036 Uiso 1 1 d R . .
O2 O 0.7407(4) 0.9144(3) 0.1571(4) 0.0178(9) Uani 1 1 d . . .
O3 O 1.4412(4) 0.9620(3) 0.2168(4) 0.0174(9) Uani 1 1 d . . .
O4 O 1.4396(4) 0.8015(3) 0.1710(4) 0.0194(9) Uani 1 1 d . . .
O5 O 0.4072(4) 0.7268(3) -0.1351(4) 0.0218(10) Uani 1 1 d . . .
O6 O 0.3969(5) 0.8941(4) -0.1222(4) 0.0298(11) Uani 1 1 d . . .
O7 O 0.6752(4) 0.6329(3) 0.2525(4) 0.0193(9) Uani 1 1 d . . .
O8 O 0.8068(4) 0.7628(3) 0.3807(4) 0.0192(9) Uani 1 1 d . . .
N1 N 0.5615(5) 0.8483(4) -0.5253(5) 0.0194(12) Uani 1 1 d . . .
N2 N 1.1823(5) 0.4798(4) 0.5646(5) 0.0177(11) Uani 1 1 d . . .
C1 C 0.9152(5) 0.8787(6) 0.0313(5) 0.0201(12) Uani 1 1 d . . .
C2 C 1.0814(7) 0.8409(8) 0.1311(7) 0.054(3) Uani 1 1 d . . .
C3 C 1.1923(6) 0.8943(5) 0.0648(5) 0.0180(13) Uani 1 1 d . . .
H3A H 1.1800 0.8589 -0.0201 0.022 Uiso 1 1 calc R . .
C4 C 1.1335(8) 0.9982(6) 0.0294(9) 0.053(2) Uani 1 1 d . . .
H4A H 1.1358 1.0176 -0.0590 0.064 Uiso 1 1 calc R . .
H4B H 1.1953 1.0462 0.0969 0.064 Uiso 1 1 calc R . .
C5 C 0.9468(8) 0.9894(8) 0.0283(9) 0.056(2) Uani 1 1 d . . .
H5A H 0.9365 1.0226 0.1072 0.067 Uiso 1 1 calc R . .
H5B H 0.8727 1.0201 -0.0529 0.067 Uiso 1 1 calc R . .
C6 C 0.8833(10) 0.8292(7) -0.1083(8) 0.053(2) Uani 1 1 d . . .
H6A H 0.7821 0.8515 -0.1703 0.079 Uiso 1 1 calc R . .
H6B H 0.8820 0.7572 -0.0992 0.079 Uiso 1 1 calc R . .
H6C H 0.9659 0.8480 -0.1426 0.079 Uiso 1 1 calc R . .
C7 C 1.0976(9) 0.7195(6) 0.1233(10) 0.056(2) Uani 1 1 d . . .
H7A H 1.2004 0.6987 0.1842 0.083 Uiso 1 1 calc R . .
H7B H 1.0862 0.7002 0.0323 0.083 Uiso 1 1 calc R . .
H7C H 1.0158 0.6876 0.1489 0.083 Uiso 1 1 calc R . .
C8 C 1.1109(8) 0.8602(12) 0.2682(7) 0.097(5) Uani 1 1 d . . .
H8A H 1.1035 0.9314 0.2815 0.146 Uiso 1 1 calc R . .
H8B H 1.2159 0.8370 0.3208 0.146 Uiso 1 1 calc R . .
H8C H 1.0335 0.8255 0.2965 0.146 Uiso 1 1 calc R . .
C9 C 0.7810(5) 0.8502(5) 0.0848(5) 0.0185(14) Uani 1 1 d . . .
C10 C 1.3667(5) 0.8872(5) 0.1543(5) 0.0170(12) Uani 1 1 d . . .
C11 C 0.5118(6) 0.9265(5) -0.4716(6) 0.0247(14) Uani 1 1 d . . .
H11A H 0.5123 0.9900 -0.5089 0.030 Uiso 1 1 calc R . .
C12 C 0.4588(6) 0.9177(5) -0.3622(6) 0.0192(13) Uani 1 1 d . . .
H12A H 0.4250 0.9743 -0.3273 0.023 Uiso 1 1 calc R . .
C13 C 0.4573(6) 0.8239(5) -0.3063(6) 0.0211(13) Uani 1 1 d . . .
C14 C 0.5055(6) 0.7422(5) -0.3616(6) 0.0220(13) Uani 1 1 d . . .
H14A H 0.5054 0.6779 -0.3265 0.026 Uiso 1 1 calc R . .
C15 C 0.5553(6) 0.7584(5) -0.4730(6) 0.0228(14) Uani 1 1 d . . .
H15A H 0.5857 0.7028 -0.5121 0.027 Uiso 1 1 calc R . .
C16 C 0.4161(6) 0.8151(5) -0.1773(6) 0.0196(13) Uani 1 1 d . . .
C17 C 1.0708(6) 0.4489(5) 0.4504(5) 0.0203(13) Uani 1 1 d . . .
H17A H 1.0802 0.3846 0.4188 0.024 Uiso 1 1 calc R . .
C18 C 0.9423(6) 0.5071(5) 0.3764(6) 0.0227(15) Uani 1 1 d . . .
H18A H 0.8657 0.4818 0.2983 0.027 Uiso 1 1 calc R . .
C19 C 0.9297(6) 0.6036(5) 0.4208(5) 0.0193(13) Uani 1 1 d . . .
C20 C 1.0490(6) 0.6363(6) 0.5383(6) 0.0255(14) Uani 1 1 d . . .
H20A H 1.0461 0.7015 0.5698 0.031 Uiso 1 1 calc R . .
C21 C 1.1697(6) 0.5732(5) 0.6073(6) 0.0247(15) Uani 1 1 d . . .
H21A H 1.2462 0.5958 0.6871 0.030 Uiso 1 1 calc R . .
C22 C 0.7935(5) 0.6704(4) 0.3440(5) 0.0131(12) Uani 1 1 d . . .

loop_
_atom_site_aniso_label
_atom_site_aniso_U_11
_atom_site_aniso_U_22
_atom_site_aniso_U_33
_atom_site_aniso_U_23
_atom_site_aniso_U_13
_atom_site_aniso_U_12
Co1 0.0120(3) 0.0144(5) 0.0152(4) 0.0000(3) 0.0033(3) 0.0003(3)
Co2 0.0126(3) 0.0132(5) 0.0160(4) -0.0010(3) 0.0041(3) -0.0016(3)
O1 0.0178(17) 0.021(3) 0.029(2) -0.0017(18) 0.0091(16) -0.0054(17)
O1W 0.0260(19) 0.019(3) 0.017(2) -0.0004(17) -0.0042(16) -0.0026(17)
O2 0.0145(16) 0.018(3) 0.0193(19) -0.0016(16) 0.0034(14) -0.0003(15)
O3 0.0108(16) 0.017(3) 0.020(2) -0.0023(17) 0.0002(14) -0.0021(15)
O4 0.0208(18) 0.018(3) 0.021(2) 0.0013(17) 0.0099(15) 0.0037(16)
O5 0.0252(18) 0.020(3) 0.0163(19) 0.0003(17) 0.0021(15) -0.0041(16)
O6 0.049(2) 0.017(3) 0.029(2) -0.002(2) 0.021(2) -0.006(2)
O7 0.0154(17) 0.012(3) 0.022(2) 0.0018(17) -0.0037(15) 0.0010(15)
O8 0.0133(17) 0.018(3) 0.021(2) -0.0049(17) -0.0010(14) -0.0013(16)
N1 0.016(2) 0.023(4) 0.022(2) 0.000(2) 0.0093(18) 0.0005(18)
N2 0.020(2) 0.012(3) 0.019(2) 0.003(2) 0.0038(18) 0.0013(18)
C1 0.012(2) 0.031(4) 0.016(3) 0.005(3) 0.004(2) -0.006(3)
C2 0.016(3) 0.107(9) 0.037(4) 0.023(4) 0.005(3) -0.018(4)
C3 0.017(2) 0.022(4) 0.016(2) -0.006(2) 0.007(2) -0.005(2)
C4 0.036(4) 0.029(6) 0.067(6) 0.000(4) -0.016(4) 0.004(3)
C5 0.037(4) 0.074(8) 0.055(5) 0.012(5) 0.015(4) 0.006(4)
C6 0.062(5) 0.053(6) 0.060(5) -0.012(4) 0.042(4) -0.018(4)
C7 0.050(4) 0.030(7) 0.085(6) -0.010(5) 0.022(4) -0.007(4)
C8 0.018(3) 0.235(16) 0.034(4) 0.065(7) 0.003(3) -0.012(6)
C9 0.009(2) 0.033(5) 0.011(2) 0.004(2) -0.0015(19) 0.001(2)
C10 0.016(2) 0.020(4) 0.019(3) 0.005(3) 0.010(2) 0.003(3)
C11 0.023(3) 0.020(4) 0.032(3) 0.006(3) 0.010(2) -0.001(2)
C12 0.025(3) 0.018(4) 0.017(3) -0.001(2) 0.011(2) 0.005(2)
C13 0.020(2) 0.026(4) 0.019(3) -0.001(3) 0.009(2) 0.000(2)
C14 0.021(2) 0.020(4) 0.026(3) 0.004(3) 0.009(2) 0.000(2)
C15 0.028(3) 0.018(4) 0.025(3) -0.004(3) 0.013(2) -0.005(2)
C16 0.019(2) 0.019(4) 0.017(3) 0.004(3) 0.002(2) -0.003(2)
C17 0.030(3) 0.012(4) 0.018(3) -0.002(2) 0.007(2) 0.002(2)
C18 0.015(2) 0.029(5) 0.017(3) -0.009(3) -0.002(2) 0.002(2)
C19 0.019(3) 0.023(4) 0.013(3) 0.004(2) 0.001(2) -0.001(2)
C20 0.022(3) 0.016(4) 0.029(3) -0.005(3) -0.003(2) 0.001(2)
C21 0.021(3) 0.026(4) 0.020(3) -0.005(3) -0.003(2) -0.001(3)
C22 0.012(2) 0.011(4) 0.017(3) 0.003(2) 0.005(2) 0.002(2)

loop_
_atom_type_symbol
_atom_type_description
_atom_type_scat_dispersion_real
_atom_type_scat_dispersion_imag
_atom_type_scat_source
C C 0.0033 0.0016 'International Tables Vol C Tables 4.2.6.8 and 6.1.1.4'
H H 0.0000 0.0000 'International Tables Vol C Tables 4.2.6.8 and 6.1.1.4'
N N 0.0061 0.0033 'International Tables Vol C Tables 4.2.6.8 and 6.1.1.4'
O O 0.0106 0.0060 'International Tables Vol C Tables 4.2.6.8 and 6.1.1.4'
Co Co 0.3494 0.9721 'International Tables Vol C Tables 4.2.6.8 and 6.1.1.4'

loop_
_geom_angle_atom_site_label_1
_geom_angle_atom_site_label_2
_geom_angle_atom_site_label_3
_geom_angle
_geom_angle_site_symmetry_1
_geom_angle_site_symmetry_3
_geom_angle_publ_flag
O8 Co1 O2 93.21(15) . . ?
O8 Co1 N2 90.55(17) . 2_756 ?
O2 Co1 N2 86.99(17) . 2_756 ?
O8 Co1 O3 163.47(15) . 1_455 ?
O2 Co1 O3 91.57(14) . 1_455 ?
N2 Co1 O3 105.51(18) 2_756 1_455 ?
O8 Co1 N1 88.79(17) . 1_556 ?
O2 Co1 N1 176.33(18) . 1_556 ?
N2 Co1 N1 89.91(18) 2_756 1_556 ?
O3 Co1 N1 87.36(15) 1_455 1_556 ?
O8 Co1 O4 103.09(16) . 1_455 ?
O2 Co1 O4 93.52(14) . 1_455 ?
N2 Co1 O4 166.29(18) 2_756 1_455 ?
O3 Co1 O4 60.79(15) 1_455 1_455 ?
N1 Co1 O4 89.02(15) 1_556 1_455 ?
O8 Co1 C10 133.96(19) . 1_455 ?
O2 Co1 C10 93.01(14) . 1_455 ?
N2 Co1 C10 135.3(2) 2_756 1_455 ?
O3 Co1 C10 29.82(19) 1_455 1_455 ?
N1 Co1 C10 87.81(15) 1_556 1_455 ?
O4 Co1 C10 30.97(19) 1_455 1_455 ?
O1 Co2 O1W 132.94(18) . . ?
O1 Co2 O4 105.12(18) . 1_455 ?
O1W Co2 O4 120.31(16) . 1_455 ?
O1 Co2 O5 90.23(16) . . ?
O1W Co2 O5 87.67(16) . . ?
O4 Co2 O5 107.34(16) 1_455 . ?
O1 Co2 O7 86.40(15) . . ?
O1W Co2 O7 80.78(15) . . ?
O4 Co2 O7 91.96(16) 1_455 . ?
O5 Co2 O7 160.61(16) . . ?
C9 O1 Co2 132.8(4) . . ?
Co2 O1W H1WA 109.8 . . ?
Co2 O1W H1WB 119.6 . . ?
H1WA O1W H1WB 116.5 . . ?
C9 O2 Co1 124.4(4) . . ?
C10 O3 Co1 92.7(3) . 1_655 ?
C10 O4 Co2 140.7(3) . 1_655 ?
C10 O4 Co1 88.1(3) . 1_655 ?
Co2 O4 Co1 105.44(15) 1_655 1_655 ?
C16 O5 Co2 116.5(3) . . ?
C22 O7 Co2 128.6(4) . . ?
C22 O8 Co1 129.1(3) . . ?
C15 N1 C11 117.3(5) . . ?
C15 N1 Co1 124.7(4) . 1_554 ?
C11 N1 Co1 118.0(4) . 1_554 ?
C17 N2 C21 117.6(5) . . ?
C17 N2 Co1 120.5(4) . 2_746 ?
C21 N2 Co1 121.1(4) . 2_746 ?
C5 C1 C9 115.2(6) . . ?
C5 C1 C6 111.8(6) . . ?
C9 C1 C6 109.4(5) . . ?
C5 C1 C2 100.6(5) . . ?
C9 C1 C2 110.8(4) . . ?
C6 C1 C2 108.5(6) . . ?
C8 C2 C3 117.0(7) . . ?
C8 C2 C1 115.2(7) . . ?
C3 C2 C1 99.1(5) . . ?
C8 C2 C7 104.2(9) . . ?
C3 C2 C7 110.2(7) . . ?
C1 C2 C7 111.3(6) . . ?
C4 C3 C10 114.4(5) . . ?
C4 C3 C2 108.0(6) . . ?
C10 C3 C2 111.7(5) . . ?
C4 C3 H3A 107.5 . . ?
C10 C3 H3A 107.5 . . ?
C2 C3 H3A 107.5 . . ?
C3 C4 C5 101.8(6) . . ?
C3 C4 H4A 111.4 . . ?
C5 C4 H4A 111.4 . . ?
C3 C4 H4B 111.4 . . ?
C5 C4 H4B 111.4 . . ?
H4A C4 H4B 109.3 . . ?
C1 C5 C4 105.3(6) . . ?
C1 C5 H5A 110.7 . . ?
C4 C5 H5A 110.7 . . ?
C1 C5 H5B 110.7 . . ?
C4 C5 H5B 110.7 . . ?
H5A C5 H5B 108.8 . . ?
C1 C6 H6A 109.5 . . ?
C1 C6 H6B 109.5 . . ?
H6A C6 H6B 109.5 . . ?
C1 C6 H6C 109.5 . . ?
H6A C6 H6C 109.5 . . ?
H6B C6 H6C 109.5 . . ?
C2 C7 H7A 109.5 . . ?
C2 C7 H7B 109.5 . . ?
H7A C7 H7B 109.5 . . ?
C2 C7 H7C 109.5 . . ?
H7A C7 H7C 109.5 . . ?
H7B C7 H7C 109.5 . . ?
C2 C8 H8A 109.5 . . ?
C2 C8 H8B 109.5 . . ?
H8A C8 H8B 109.5 . . ?
C2 C8 H8C 109.5 . . ?
H8A C8 H8C 109.5 . . ?
H8B C8 H8C 109.5 . . ?
O1 C9 O2 124.5(5) . . ?
O1 C9 C1 117.4(5) . . ?
O2 C9 C1 118.1(5) . . ?
O3 C10 O4 118.4(4) . . ?
O3 C10 C3 121.5(5) . . ?
O4 C10 C3 120.0(5) . . ?
O3 C10 Co1 57.5(2) . 1_655 ?
O4 C10 Co1 60.9(2) . 1_655 ?
C3 C10 Co1 177.4(4) . 1_655 ?
N1 C11 C12 123.0(6) . . ?
N1 C11 H11A 118.5 . . ?
C12 C11 H11A 118.5 . . ?
C13 C12 C11 118.9(6) . . ?
C13 C12 H12A 120.5 . . ?
C11 C12 H12A 120.5 . . ?
C14 C13 C12 118.9(5) . . ?
C14 C13 C16 121.6(6) . . ?
C12 C13 C16 119.2(6) . . ?
C13 C14 C15 118.0(6) . . ?
C13 C14 H14A 121.0 . . ?
C15 C14 H14A 121.0 . . ?
N1 C15 C14 123.7(6) . . ?
N1 C15 H15A 118.2 . . ?
C14 C15 H15A 118.2 . . ?
O6 C16 O5 125.8(5) . . ?
O6 C16 C13 117.8(6) . . ?
O5 C16 C13 116.5(6) . . ?
N2 C17 C18 123.6(6) . . ?
N2 C17 H17A 118.2 . . ?
C18 C17 H17A 118.2 . . ?
C17 C18 C19 118.6(5) . . ?
C17 C18 H18A 120.7 . . ?
C19 C18 H18A 120.7 . . ?
C18 C19 C20 117.5(5) . . ?
C18 C19 C22 121.0(5) . . ?
C20 C19 C22 121.6(6) . . ?
C21 C20 C19 120.2(6) . . ?
C21 C20 H20A 119.9 . . ?
C19 C20 H20A 119.9 . . ?
N2 C21 C20 122.5(5) . . ?
N2 C21 H21A 118.8 . . ?
C20 C21 H21A 118.8 . . ?
O7 C22 O8 125.1(5) . . ?
O7 C22 C19 119.3(5) . . ?
O8 C22 C19 115.7(5) . . ?

loop_
_geom_bond_atom_site_label_1
_geom_bond_atom_site_label_2
_geom_bond_distance
_geom_bond_site_symmetry_2
_geom_bond_publ_flag
Co1 O8 2.016(4) . ?
Co1 O2 2.099(4) . ?
Co1 N2 2.107(5) 2_756 ?
Co1 O3 2.116(4) 1_455 ?
Co1 N1 2.166(4) 1_556 ?
Co1 O4 2.193(4) 1_455 ?
Co1 C10 2.507(5) 1_455 ?
Co2 O1 1.994(4) . ?
Co2 O1W 1.998(5) . ?
Co2 O4 2.014(4) 1_455 ?
Co2 O5 2.058(4) . ?
Co2 O7 2.138(4) . ?
O1 C9 1.257(7) . ?
O1W H1WA 0.8500 . ?
O1W H1WB 0.8500 . ?
O2 C9 1.273(7) . ?
O3 C10 1.248(8) . ?
O3 Co1 2.116(4) 1_655 ?
O4 C10 1.291(8) . ?
O4 Co2 2.014(4) 1_655 ?
O4 Co1 2.193(4) 1_655 ?
O5 C16 1.265(8) . ?
O6 C16 1.238(8) . ?
O7 C22 1.259(6) . ?
O8 C22 1.278(7) . ?
N1 C15 1.323(8) . ?
N1 C11 1.328(8) . ?
N1 Co1 2.166(4) 1_554 ?
N2 C17 1.330(7) . ?
N2 C21 1.335(8) . ?
N2 Co1 2.107(5) 2_746 ?
C1 C5 1.498(13) . ?
C1 C9 1.538(6) . ?
C1 C6 1.541(10) . ?
C1 C2 1.574(8) . ?
C2 C8 1.395(12) . ?
C2 C3 1.564(8) . ?
C2 C7 1.622(14) . ?
C3 C4 1.477(10) . ?
C3 C10 1.519(7) . ?
C3 H3A 0.9800 . ?
C4 C5 1.670(11) . ?
C4 H4A 0.9700 . ?
C4 H4B 0.9700 . ?
C5 H5A 0.9700 . ?
C5 H5B 0.9700 . ?
C6 H6A 0.9600 . ?
C6 H6B 0.9600 . ?
C6 H6C 0.9600 . ?
C7 H7A 0.9600 . ?
C7 H7B 0.9600 . ?
C7 H7C 0.9600 . ?
C8 H8A 0.9600 . ?
C8 H8B 0.9600 . ?
C8 H8C 0.9600 . ?
C10 Co1 2.507(5) 1_655 ?
C11 C12 1.392(8) . ?
C11 H11A 0.9300 . ?
C12 C13 1.377(9) . ?
C12 H12A 0.9300 . ?
C13 C14 1.368(9) . ?
C13 C16 1.527(8) . ?
C14 C15 1.405(8) . ?
C14 H14A 0.9300 . ?
C15 H15A 0.9300 . ?
C17 C18 1.379(8) . ?
C17 H17A 0.9300 . ?
C18 C19 1.381(9) . ?
C18 H18A 0.9300 . ?
C19 C20 1.392(8) . ?
C19 C22 1.495(7) . ?
C20 C21 1.360(9) . ?
C20 H20A 0.9300 . ?
C21 H21A 0.9300 . ?
